data_7719936
loop_
_publ_author_name
'W\'ojcik, Patryk'
'Latouche, Camille'
'Kamecka, Anna'
'Suwinska, Kinga'
'Masternak, Joanna'
'Urbaniak, Mariusz'

_publ_section_title
;
 Fluorine-Substituted Cyclometallated Rhodium(III) Complexes with
 \a-Diimine Ancillary Ligands: Synthesis, Structure, Photophysical and
 DNA-Binding Properties
;
_journal_name_full 'Dalton Transactions'
_journal_paper_doi 10.1039/D5DT02369F
_journal_year 2025
_chemical_formula_moiety 'C42 H35 F4 N6 Rh+, F6 P-, C6 H5 Cl'
_chemical_formula_sum 'C48 H31 Cl F10 N6 P Rh'
_chemical_formula_weight 1051.12
_space_group_crystal_system monoclinic
_space_group_IT_number 14
_space_group_name_Hall '-P 2yn'
_space_group_name_H-M_alt 'P 1 21/n 1'
_atom_sites_solution_hydrogens geom
_atom_sites_solution_primary 'Intrinsic Phasing'
_audit_creation_method
;FinalCif 2024.9-0 by Daniel Kratzert, Freiburg 2025, 
https://dkratzert.de/finalcif.html
;
_audit_update_record
;
2025-09-24 deposited with the CCDC.	2025-12-02 downloaded from the CCDC.
;
_cell_angle_alpha 90
_cell_angle_beta 96.587(3)
_cell_angle_gamma 90
_cell_formula_units_Z 4
_cell_length_a 11.5873(12)
_cell_length_b 22.310(2)
_cell_length_c 17.2463(18)
_cell_measurement_reflns_used 9924
_cell_measurement_temperature 298.15
_cell_measurement_theta_max 27.8419
_cell_measurement_theta_min 2.2123
_cell_measurement_wavelength 0.71073
_cell_volume 4429.0(8)
_computing_cell_refinement 'SAINT V8.41 (Bruker AXS LLC)'
_computing_data_collection 'Bruker Instrument Service v8.5.5.6'
_computing_data_reduction 'SAINT V8.41 (Bruker AXS LLC)'
_computing_molecular_graphics 'shelXle (C.B. Huebschle, rev 1503)'
_computing_structure_refinement 'SHELXL-2019/2 (Sheldrick, 2019)'
_computing_structure_solution 'SHELXT 2018/2 (Sheldrick, 2018)'
_diffrn_ambient_temperature 298(2)
_diffrn_detector CPAD
_diffrn_detector_area_resol_mean 7.391
_diffrn_detector_type PhotonII_7
_diffrn_measured_fraction_theta_full 0.994
_diffrn_measured_fraction_theta_max 0.994
_diffrn_measurement_details
;<Phi   scan: start=   0.0; len= 180.0; end= 180.0 at [Counterclockwise Eulerian 
angles: dx= 58.68 mm theta=   0.000 deg omega=   0.000 deg chi=  54.739 deg] 
measure for 1.0 seconds; frame angle 1.00 degrees, wavelength=0.71073>
<Omega scan: start= 187.9; len= 199.0; end= 386.9 at [Counterclockwise Eulerian 
angles: dx= 58.68 mm theta=   8.874 deg phi= 153.000 deg chi=  54.739 deg] 
measure for 5.0 seconds; frame angle 1.00 degrees, wavelength=0.71073>
<Omega scan: start= 187.9; len= 199.0; end= 386.9 at [Counterclockwise Eulerian 
angles: dx= 58.68 mm theta=   8.874 deg phi= 255.001 deg chi=  54.739 deg] 
measure for 5.0 seconds; frame angle 1.00 degrees, wavelength=0.71073>
<Omega scan: start= 187.9; len= 199.0; end= 386.9 at [Counterclockwise Eulerian 
angles: dx= 58.68 mm theta=   8.874 deg phi=  50.999 deg chi=  54.739 deg] 
measure for 5.0 seconds; frame angle 1.00 degrees, wavelength=0.71073>
<Omega scan: start= 195.8; len= 201.0; end= 396.8 at [Counterclockwise Eulerian 
angles: dx= 58.68 mm theta=  13.311 deg phi=   0.000 deg chi=  54.739 deg] 
measure for 5.0 seconds; frame angle 1.00 degrees, wavelength=0.71073>
<Omega scan: start= 187.9; len= 199.0; end= 386.9 at [Counterclockwise Eulerian 
angles: dx= 58.68 mm theta=   8.874 deg phi= 102.001 deg chi=  54.739 deg] 
measure for 5.0 seconds; frame angle 1.00 degrees, wavelength=0.71073>
<Omega scan: start= 187.9; len= 199.0; end= 386.9 at [Counterclockwise Eulerian 
angles: dx= 58.68 mm theta=   8.874 deg phi= 203.999 deg chi=  54.739 deg] 
measure for 5.0 seconds; frame angle 1.00 degrees, wavelength=0.71073>
;
_diffrn_measurement_device 'FIXEDCHI diffractometer'
_diffrn_measurement_device_type 'Bruker D8'
_diffrn_measurement_method '\w and \f scans'
_diffrn_radiation_monochromator 'multilayer mirror'
_diffrn_radiation_type MoK\a
_diffrn_radiation_wavelength 0.71073
_diffrn_reflns_av_R_equivalents 0.0477
_diffrn_reflns_av_unetI/netI 0.0267
_diffrn_reflns_Laue_measured_fraction_full 0.994
_diffrn_reflns_Laue_measured_fraction_max 0.994
_diffrn_reflns_limit_h_max 15
_diffrn_reflns_limit_h_min -15
_diffrn_reflns_limit_k_max 29
_diffrn_reflns_limit_k_min -29
_diffrn_reflns_limit_l_max 22
_diffrn_reflns_limit_l_min -22
_diffrn_reflns_number 116028
_diffrn_reflns_point_group_measured_fraction_full 0.994
_diffrn_reflns_point_group_measured_fraction_max 0.994
_diffrn_reflns_reduction_process narrow-frame
_diffrn_reflns_theta_full 25.242
_diffrn_reflns_theta_max 28.252
_diffrn_reflns_theta_min 1.499
_diffrn_source 'microfocus sealed tube'
_diffrn_source_current 1.0
_diffrn_source_target Mo
_diffrn_source_type 'INCOATEC I\mS'
_diffrn_source_voltage 50.0
_exptl_absorpt_coefficient_mu 0.567
_exptl_absorpt_correction_T_max 0.841
_exptl_absorpt_correction_T_min 0.786
_exptl_absorpt_correction_type multi-scan
_exptl_absorpt_process_details
;Krause, L., Herbst-Irmer, R., Sheldrick, G. M., Stalke, D. (2015).
"Comparison of silver and molybdenum microfocus X-ray sources for single-crystal
 structure determination"
J. Appl. Cryst. 48, 3-10.
doi:10.1107/S1600576714022985
;
_exptl_crystal_colour colourless
_exptl_crystal_density_diffrn 1.576
_exptl_crystal_description block
_exptl_crystal_F_000 2112
_exptl_crystal_size_max 0.447
_exptl_crystal_size_mid 0.372
_exptl_crystal_size_min 0.317
_refine_diff_density_max 1.564
_refine_diff_density_min -0.905
_refine_diff_density_rms 0.075
_refine_ls_extinction_method none
_refine_ls_goodness_of_fit_ref 1.159
_refine_ls_hydrogen_treatment constr
_refine_ls_matrix_type full
_refine_ls_number_parameters 604
_refine_ls_number_reflns 10893
_refine_ls_number_restraints 0
_refine_ls_restrained_S_all 1.159
_refine_ls_R_factor_all 0.0747
_refine_ls_R_factor_gt 0.0422
_refine_ls_shift/su_max 0.001
_refine_ls_shift/su_mean 0.000
_refine_ls_structure_factor_coef Fsqd
_refine_ls_weighting_details 'w=1/[\s^2^(Fo^2^)+(0.0354P)^2^+5.5348P] where P=(Fo^2^+2Fc^2^)/3'
_refine_ls_weighting_scheme calc
_refine_ls_wR_factor_gt 0.0916
_refine_ls_wR_factor_ref 0.1180
_reflns_Friedel_coverage 0.000
_reflns_number_gt 7987
_reflns_number_total 10893
_reflns_threshold_expression 'I > 2\s(I)'
_cod_data_source_file d5dt02369f2.cif
_cod_data_source_block mo_S322c_a
_cod_depositor_comments
;
The following automatic conversions were performed:

data item '_exptl_absorpt_correction_type' value 'Multi-Scan' was
changed to 'multi-scan' in accordance with the
/home/data/users/saulius/crontab/automatic-downloads/rss-feeds/RSC/lib/dictionaries/cif_core.dic
dictionary named 'cif_core.dic' version 2.4.2 last updated on
2011-04-26.

Automatic conversion script
Id: cif_fix_values 8170 2020-07-09 18:12:32Z antanas 
;
_cod_original_cell_volume 4428.9(8)
_cod_original_sg_symbol_H-M 'P 21/n'
_cod_database_code 7719936
_shelx_shelxl_version_number 2019/3
_shelx_space_group_comment
;
The symmetry employed for this shelxl refinement is uniquely defined
by the following loop, which should always be used as a source of
symmetry information in preference to the above space-group names.
They are only intended as comments.
;
_exptl_bruker_absorpt_correction_t_ratio 0.9252
_shelx_estimated_absorpt_t_min 0.786
_shelx_estimated_absorpt_t_max 0.841
_bruker_diffrn_measurement_temperature_device Cryostream
_diffrn_measurement_bruker_total_exposure_time 6160.0
_diffrn_reflns_bruker_av_norm_i 3999.01
_diffrn_reflns_bruker_number_gt 87154
_computing_bruker_data_scaling 'SADABS-2016/2 - Bruker AXS area detector scaling and absorption correction'
_geom_details
; All esds (except the esd in the dihedral angle between two l.s. planes)
 are estimated using the full covariance matrix.  The cell esds are taken
 into account individually in the estimation of esds in distances, angles
 and torsion angles; correlations between esds in cell parameters are only
 used when they are defined by crystal symmetry.  An approximate (isotropic)
 treatment of cell esds is used for estimating esds involving l.s. planes.
;

loop_
_space_group_symop_operation_xyz
'x, y, z'
'-x+1/2, y+1/2, -z+1/2'
'-x, -y, -z'
'x-1/2, -y-1/2, z-1/2'

loop_
_atom_site_label
_atom_site_type_symbol
_atom_site_fract_x
_atom_site_fract_y
_atom_site_fract_z
_atom_site_U_iso_or_equiv
_atom_site_adp_type
_atom_site_occupancy
_atom_site_site_symmetry_order
_atom_site_calc_flag
_atom_site_refinement_flags_posn
_atom_site_refinement_flags_adp
_atom_site_refinement_flags_occupancy
_atom_site_disorder_assembly
_atom_site_disorder_group
Rh1 Rh 0.46867(2) 0.58042(2) 0.75287(2) 0.03398(7) Uani 1 1 d . . . . .
F1 F 0.4289(3) 0.41818(11) 0.98133(14) 0.0839(8) Uani 1 1 d . . . . .
F2 F 0.83458(19) 0.45693(11) 0.69978(15) 0.0720(6) Uani 1 1 d . . . . .
F3 F 0.1143(2) 0.44340(14) 0.78651(18) 0.0992(9) Uani 1 1 d . . . . .
F4 F 0.5046(3) 0.41728(11) 0.52345(14) 0.0825(8) Uani 1 1 d . . . . .
N1 N 0.3125(2) 0.57349(11) 0.68881(15) 0.0408(6) Uani 1 1 d . . . . .
N2 N 0.2437(2) 0.52822(12) 0.71073(17) 0.0470(6) Uani 1 1 d . . . . .
N3 N 0.6298(2) 0.57707(10) 0.81138(14) 0.0359(5) Uani 1 1 d . . . . .
N4 N 0.7055(2) 0.53993(11) 0.77952(15) 0.0418(6) Uani 1 1 d . . . . .
N5 N 0.5215(2) 0.65842(10) 0.69413(14) 0.0359(5) Uani 1 1 d . . . . .
N6 N 0.4182(2) 0.65159(10) 0.82526(13) 0.0342(5) Uani 1 1 d . . . . .
C1 C 0.2598(3) 0.59515(17) 0.6226(2) 0.0542(9) Uani 1 1 d . . . . .
H1 H 0.288079 0.626247 0.594251 0.065 Uiso 1 1 calc R U . . .
C2 C 0.1568(4) 0.5650(2) 0.6016(3) 0.0705(11) Uani 1 1 d . . . . .
H2 H 0.103860 0.572214 0.557887 0.085 Uiso 1 1 calc R U . . .
C3 C 0.1479(3) 0.5226(2) 0.6577(3) 0.0666(11) Uani 1 1 d . . . . .
H3 H 0.087869 0.495154 0.659270 0.080 Uiso 1 1 calc R U . . .
C4 C 0.2872(3) 0.49810(13) 0.78021(19) 0.0437(7) Uani 1 1 d . . . . .
C5 C 0.2244(3) 0.45673(17) 0.8172(3) 0.0621(10) Uani 1 1 d . . . . .
C6 C 0.2706(4) 0.42847(17) 0.8854(2) 0.0681(11) Uani 1 1 d . . . . .
H6 H 0.229015 0.399823 0.909823 0.082 Uiso 1 1 calc R U . . .
C7 C 0.3803(4) 0.44492(16) 0.9148(2) 0.0581(9) Uani 1 1 d . . . . .
C8 C 0.4457(3) 0.48693(13) 0.88055(18) 0.0431(7) Uani 1 1 d . . . . .
H8 H 0.519855 0.496787 0.903526 0.052 Uiso 1 1 calc R U . . .
C9 C 0.4001(3) 0.51431(12) 0.81162(17) 0.0356(6) Uani 1 1 d . . . . .
C10 C 0.6914(3) 0.60575(15) 0.86946(19) 0.0479(8) Uani 1 1 d . . . . .
H10 H 0.661477 0.633911 0.901535 0.057 Uiso 1 1 calc R U . . .
C11 C 0.8065(3) 0.58788(18) 0.8756(2) 0.0636(10) Uani 1 1 d . . . . .
H11 H 0.866861 0.601363 0.911575 0.076 Uiso 1 1 calc R U . . .
C12 C 0.8132(3) 0.54632(18) 0.8180(2) 0.0632(10) Uani 1 1 d . . . . .
H12 H 0.879724 0.526123 0.807234 0.076 Uiso 1 1 calc R U . . .
C13 C 0.6574(3) 0.50687(12) 0.71363(17) 0.0385(6) Uani 1 1 d . . . . .
C14 C 0.7197(3) 0.46625(15) 0.6746(2) 0.0495(8) Uani 1 1 d . . . . .
C15 C 0.6710(4) 0.43525(16) 0.6104(2) 0.0561(9) Uani 1 1 d . . . . .
H15 H 0.713095 0.407851 0.584345 0.067 Uiso 1 1 calc R U . . .
C16 C 0.5561(4) 0.44721(15) 0.58720(19) 0.0538(9) Uani 1 1 d . . . . .
C17 C 0.4896(3) 0.48707(14) 0.62361(18) 0.0466(7) Uani 1 1 d . . . . .
H17 H 0.412016 0.493273 0.604873 0.056 Uiso 1 1 calc R U . . .
C18 C 0.5401(3) 0.51796(12) 0.68887(17) 0.0372(6) Uani 1 1 d . . . . .
C19 C 0.5684(3) 0.66140(14) 0.62768(18) 0.0422(7) Uani 1 1 d . . . . .
H19 H 0.575351 0.626294 0.599502 0.051 Uiso 1 1 calc R U . . .
C20 C 0.6080(3) 0.71489(14) 0.59814(18) 0.0460(7) Uani 1 1 d . . . . .
H20 H 0.638569 0.715015 0.550585 0.055 Uiso 1 1 calc R U . . .
C21 C 0.6018(3) 0.76728(13) 0.63907(17) 0.0390(6) Uani 1 1 d . . . . .
C22 C 0.5485(3) 0.76579(13) 0.70940(17) 0.0368(6) Uani 1 1 d . . . . .
C23 C 0.5350(3) 0.81786(13) 0.75628(19) 0.0442(7) Uani 1 1 d . . . . .
H23 H 0.561983 0.854720 0.740775 0.053 Uiso 1 1 calc R U . . .
C24 C 0.4835(3) 0.81422(13) 0.82267(19) 0.0445(7) Uani 1 1 d . . . . .
H24 H 0.476493 0.848777 0.851927 0.053 Uiso 1 1 calc R U . . .
C25 C 0.4396(3) 0.75893(13) 0.84931(17) 0.0370(6) Uani 1 1 d . . . . .
C26 C 0.3868(3) 0.75219(14) 0.91917(17) 0.0391(6) Uani 1 1 d . . . . .
C27 C 0.3530(3) 0.69573(14) 0.93866(18) 0.0441(7) Uani 1 1 d . . . . .
H27 H 0.318357 0.690051 0.984165 0.053 Uiso 1 1 calc R U . . .
C28 C 0.3699(3) 0.64683(13) 0.89099(18) 0.0416(7) Uani 1 1 d . . . . .
H28 H 0.346237 0.609150 0.905992 0.050 Uiso 1 1 calc R U . . .
C29 C 0.4539(2) 0.70692(12) 0.80464(17) 0.0344(6) Uani 1 1 d . . . . .
C30 C 0.5090(2) 0.71069(12) 0.73411(16) 0.0351(6) Uani 1 1 d . . . . .
C31 C 0.3702(3) 0.80327(14) 0.97227(18) 0.0419(7) Uani 1 1 d . . . . .
C32 C 0.4127(3) 0.79865(17) 1.0506(2) 0.0537(8) Uani 1 1 d . . . . .
H32 H 0.452730 0.764394 1.068891 0.064 Uiso 1 1 calc R U . . .
C33 C 0.3957(4) 0.8449(2) 1.1018(2) 0.0705(12) Uani 1 1 d . . . . .
H33 H 0.424209 0.841231 1.154205 0.085 Uiso 1 1 calc R U . . .
C34 C 0.3376(4) 0.8956(2) 1.0762(3) 0.0708(12) Uani 1 1 d . . . . .
H34 H 0.327343 0.926537 1.110985 0.085 Uiso 1 1 calc R U . . .
C35 C 0.2946(4) 0.90086(18) 0.9996(3) 0.0685(11) Uani 1 1 d . . . . .
H35 H 0.254708 0.935391 0.982206 0.082 Uiso 1 1 calc R U . . .
C36 C 0.3100(3) 0.85483(16) 0.9470(2) 0.0561(9) Uani 1 1 d . . . . .
H36 H 0.279816 0.858668 0.894891 0.067 Uiso 1 1 calc R U . . .
C37 C 0.6517(3) 0.82402(14) 0.61153(18) 0.0430(7) Uani 1 1 d . . . . .
C38 C 0.7558(4) 0.84492(18) 0.6476(2) 0.0649(11) Uani 1 1 d . . . . .
H38 H 0.794386 0.823746 0.689238 0.078 Uiso 1 1 calc R U . . .
C39 C 0.8037(4) 0.8973(2) 0.6224(3) 0.0749(13) Uani 1 1 d . . . . .
H39 H 0.873942 0.911300 0.647380 0.090 Uiso 1 1 calc R U . . .
C40 C 0.7483(4) 0.92853(18) 0.5612(3) 0.0680(11) Uani 1 1 d . . . . .
H40 H 0.780686 0.963724 0.544506 0.082 Uiso 1 1 calc R U . . .
C41 C 0.6462(4) 0.90833(19) 0.5246(3) 0.0740(12) Uani 1 1 d . . . . .
H41 H 0.608520 0.929592 0.482702 0.089 Uiso 1 1 calc R U . . .
C42 C 0.5972(4) 0.85557(18) 0.5497(2) 0.0649(10) Uani 1 1 d . . . . .
H42 H 0.527066 0.841773 0.524262 0.078 Uiso 1 1 calc R U . . .
P1 P 0.74274(8) 0.25538(4) 0.50856(6) 0.0506(2) Uani 1 1 d . . . . .
F5 F 0.7168(3) 0.26246(13) 0.41706(14) 0.0919(8) Uani 1 1 d . . . . .
F6 F 0.8535(2) 0.21549(13) 0.5008(2) 0.1016(10) Uani 1 1 d . . . . .
F7 F 0.7658(3) 0.24808(13) 0.60043(15) 0.0934(9) Uani 1 1 d . . . . .
F8 F 0.6330(2) 0.29568(13) 0.51676(17) 0.0949(9) Uani 1 1 d . . . . .
F9 F 0.8208(2) 0.31442(12) 0.51355(18) 0.0947(9) Uani 1 1 d . . . . .
F10 F 0.6657(2) 0.19644(12) 0.50494(17) 0.0909(8) Uani 1 1 d . . . . .
Cl1 Cl 0.91155(11) 0.37102(6) 0.19447(8) 0.0843(3) Uani 1 1 d . . . . .
C43 C 0.9162(3) 0.2935(2) 0.2085(2) 0.0622(10) Uani 1 1 d . . . . .
C44 C 0.8574(4) 0.2692(2) 0.2641(3) 0.0766(13) Uani 1 1 d . . . . .
H44 H 0.814747 0.293430 0.294258 0.092 Uiso 1 1 calc R U . . .
C45 C 0.8615(5) 0.2088(3) 0.2755(3) 0.0950(16) Uani 1 1 d . . . . .
H45 H 0.820007 0.191784 0.312961 0.114 Uiso 1 1 calc R U . . .
C46 C 0.9261(5) 0.1726(3) 0.2323(3) 0.0980(17) Uani 1 1 d . . . . .
H46 H 0.929583 0.131417 0.240717 0.118 Uiso 1 1 calc R U . . .
C47 C 0.9852(6) 0.1988(3) 0.1765(4) 0.108(2) Uani 1 1 d . . . . .
H47 H 1.028747 0.174865 0.146546 0.130 Uiso 1 1 calc R U . . .
C48 C 0.9812(5) 0.2594(3) 0.1642(3) 0.0917(16) Uani 1 1 d . . . . .
H48 H 1.021783 0.276991 0.126627 0.110 Uiso 1 1 calc R U . . .

loop_
_atom_site_aniso_label
_atom_site_aniso_U_11
_atom_site_aniso_U_22
_atom_site_aniso_U_33
_atom_site_aniso_U_23
_atom_site_aniso_U_13
_atom_site_aniso_U_12
Rh1 0.04045(13) 0.02557(11) 0.03682(12) -0.00316(9) 0.00828(9) -0.00165(9)
F1 0.125(2) 0.0691(16) 0.0571(14) 0.0267(12) 0.0096(14) -0.0096(15)
F2 0.0538(13) 0.0706(15) 0.0925(17) -0.0192(13) 0.0124(12) 0.0196(11)
F3 0.0721(17) 0.107(2) 0.117(2) 0.0120(18) 0.0037(16) -0.0538(16)
F4 0.110(2) 0.0726(16) 0.0605(14) -0.0373(12) -0.0080(13) 0.0132(14)
N1 0.0422(14) 0.0313(13) 0.0484(14) -0.0023(11) 0.0032(11) 0.0016(10)
N2 0.0400(14) 0.0415(15) 0.0586(17) -0.0040(12) 0.0021(12) -0.0070(11)
N3 0.0408(13) 0.0327(12) 0.0353(12) -0.0062(10) 0.0087(10) -0.0031(10)
N4 0.0398(14) 0.0369(13) 0.0491(15) -0.0076(11) 0.0067(11) -0.0015(11)
N5 0.0437(14) 0.0296(12) 0.0359(12) -0.0026(9) 0.0107(10) -0.0044(10)
N6 0.0396(13) 0.0265(11) 0.0383(12) -0.0034(9) 0.0126(10) 0.0001(9)
C1 0.058(2) 0.051(2) 0.052(2) 0.0039(16) -0.0009(16) 0.0113(17)
C2 0.060(2) 0.079(3) 0.067(3) -0.004(2) -0.015(2) 0.009(2)
C3 0.051(2) 0.067(3) 0.077(3) -0.008(2) -0.0084(19) -0.0106(19)
C4 0.0466(17) 0.0326(15) 0.0527(18) -0.0038(13) 0.0093(14) -0.0057(13)
C5 0.059(2) 0.051(2) 0.078(3) -0.0033(19) 0.017(2) -0.0232(18)
C6 0.090(3) 0.051(2) 0.068(3) 0.0021(19) 0.030(2) -0.026(2)
C7 0.087(3) 0.0384(18) 0.051(2) 0.0064(15) 0.0177(19) -0.0019(18)
C8 0.0547(19) 0.0318(15) 0.0444(17) 0.0001(12) 0.0123(14) 0.0027(13)
C9 0.0428(15) 0.0223(12) 0.0438(15) -0.0044(11) 0.0143(12) -0.0010(11)
C10 0.0525(19) 0.0421(17) 0.0487(18) -0.0125(14) 0.0046(15) -0.0096(15)
C11 0.045(2) 0.071(3) 0.072(3) -0.019(2) -0.0065(18) -0.0086(18)
C12 0.0411(19) 0.065(2) 0.082(3) -0.020(2) 0.0016(18) 0.0009(17)
C13 0.0480(17) 0.0272(13) 0.0412(15) -0.0038(11) 0.0094(13) 0.0001(12)
C14 0.053(2) 0.0396(17) 0.059(2) -0.0032(15) 0.0162(16) 0.0073(15)
C15 0.073(3) 0.0419(18) 0.056(2) -0.0140(16) 0.0177(18) 0.0093(17)
C16 0.083(3) 0.0378(17) 0.0409(17) -0.0131(14) 0.0094(17) 0.0013(17)
C17 0.057(2) 0.0382(16) 0.0441(17) -0.0080(13) 0.0026(15) 0.0025(14)
C18 0.0475(17) 0.0273(13) 0.0378(15) -0.0013(11) 0.0093(13) 0.0011(12)
C19 0.0505(18) 0.0375(16) 0.0407(16) -0.0063(12) 0.0147(13) -0.0051(13)
C20 0.058(2) 0.0453(18) 0.0381(16) -0.0044(13) 0.0192(14) -0.0075(15)
C21 0.0428(16) 0.0371(15) 0.0383(15) 0.0021(12) 0.0092(12) -0.0079(12)
C22 0.0402(15) 0.0319(14) 0.0389(15) -0.0009(12) 0.0078(12) -0.0035(12)
C23 0.0519(18) 0.0283(14) 0.0548(19) -0.0016(13) 0.0160(15) -0.0033(13)
C24 0.0556(19) 0.0283(14) 0.0518(18) -0.0055(13) 0.0165(15) 0.0010(13)
C25 0.0393(15) 0.0313(14) 0.0412(15) -0.0031(12) 0.0087(12) 0.0019(12)
C26 0.0398(16) 0.0380(16) 0.0409(15) -0.0048(12) 0.0103(12) 0.0026(12)
C27 0.0513(18) 0.0413(17) 0.0427(16) -0.0039(13) 0.0178(14) -0.0024(14)
C28 0.0500(18) 0.0332(15) 0.0440(16) -0.0012(12) 0.0158(14) -0.0019(13)
C29 0.0370(14) 0.0285(13) 0.0391(14) -0.0031(11) 0.0096(12) -0.0027(11)
C30 0.0387(15) 0.0283(13) 0.0394(15) -0.0026(11) 0.0092(12) -0.0024(11)
C31 0.0411(16) 0.0402(16) 0.0466(17) -0.0073(13) 0.0147(13) 0.0003(13)
C32 0.0497(19) 0.062(2) 0.0508(19) -0.0117(16) 0.0096(16) 0.0060(17)
C33 0.066(3) 0.089(3) 0.057(2) -0.030(2) 0.0065(19) -0.002(2)
C34 0.071(3) 0.063(3) 0.082(3) -0.035(2) 0.025(2) -0.006(2)
C35 0.076(3) 0.044(2) 0.090(3) -0.011(2) 0.028(2) 0.0093(19)
C36 0.063(2) 0.047(2) 0.059(2) -0.0042(16) 0.0156(18) 0.0118(17)
C37 0.0502(18) 0.0384(16) 0.0428(16) -0.0005(13) 0.0159(14) -0.0075(14)
C38 0.066(2) 0.067(3) 0.060(2) 0.0146(19) -0.0012(19) -0.024(2)
C39 0.079(3) 0.070(3) 0.075(3) -0.001(2) 0.009(2) -0.041(2)
C40 0.086(3) 0.051(2) 0.072(3) 0.0017(19) 0.028(2) -0.024(2)
C41 0.081(3) 0.061(3) 0.080(3) 0.029(2) 0.011(2) -0.005(2)
C42 0.061(2) 0.057(2) 0.075(3) 0.015(2) 0.000(2) -0.0141(19)
P1 0.0473(5) 0.0482(5) 0.0570(5) 0.0120(4) 0.0086(4) 0.0051(4)
F5 0.131(2) 0.0877(19) 0.0584(14) 0.0111(13) 0.0191(15) 0.0060(17)
F6 0.0653(16) 0.0855(19) 0.159(3) 0.0206(19) 0.0344(17) 0.0266(14)
F7 0.109(2) 0.105(2) 0.0626(15) 0.0210(14) -0.0088(14) -0.0065(17)
F8 0.0770(17) 0.103(2) 0.106(2) 0.0022(17) 0.0163(15) 0.0393(16)
F9 0.093(2) 0.0667(16) 0.120(2) 0.0265(15) -0.0053(17) -0.0201(14)
F10 0.0815(17) 0.0735(17) 0.113(2) 0.0243(15) -0.0078(15) -0.0268(14)
Cl1 0.0776(7) 0.0802(8) 0.0968(9) 0.0022(6) 0.0181(6) 0.0017(6)
C43 0.053(2) 0.077(3) 0.056(2) -0.0082(19) 0.0071(17) 0.0027(19)
C44 0.080(3) 0.084(3) 0.071(3) -0.008(2) 0.032(2) -0.007(3)
C45 0.115(4) 0.089(4) 0.086(3) 0.003(3) 0.032(3) -0.009(3)
C46 0.120(5) 0.072(3) 0.100(4) -0.007(3) 0.004(4) 0.004(3)
C47 0.124(5) 0.097(4) 0.111(5) -0.024(4) 0.046(4) 0.018(4)
C48 0.094(4) 0.100(4) 0.088(3) -0.006(3) 0.044(3) 0.012(3)

loop_
_atom_type_symbol
_atom_type_description
_atom_type_scat_dispersion_real
_atom_type_scat_dispersion_imag
_atom_type_scat_source
C C 0.0033 0.0016 'International Tables Vol C Tables 4.2.6.8 and 6.1.1.4'
H H 0.0000 0.0000 'International Tables Vol C Tables 4.2.6.8 and 6.1.1.4'
F F 0.0171 0.0103 'International Tables Vol C Tables 4.2.6.8 and 6.1.1.4'
N N 0.0061 0.0033 'International Tables Vol C Tables 4.2.6.8 and 6.1.1.4'
P P 0.1023 0.0942 'International Tables Vol C Tables 4.2.6.8 and 6.1.1.4'
Rh Rh -1.1178 0.9187 'International Tables Vol C Tables 4.2.6.8 and 6.1.1.4'
Cl Cl 0.1484 0.1585 'International Tables Vol C Tables 4.2.6.8 and 6.1.1.4'

loop_
_exptl_crystal_face_index_h
_exptl_crystal_face_index_k
_exptl_crystal_face_index_l
_exptl_crystal_face_perp_dist
-2 2 1 0.163
-2 1 0 0.148
-2 1 1 0.154
-2 -1 -1 0.156
-2 0 1 0.148
-1 -1 0 0.119
-1 1 -1 0.154
-1 0 -1 0.174
-1 -1 -1 0.183
-1 0 1 0.156
-1 1 0 0.158
-1 1 1 0.18
-1 0 0 0.145
-1 -1 1 0.153
-1 2 1 0.185
-1 1 2 0.198
-1 2 -1 0.168
-1 2 0 0.165
-1 -2 2 0.174
-1 -3 2 0.167
-1 0 -3 0.243
0 1 1 0.187
0 -1 -1 0.242
0 1 -1 0.186
0 -1 1 0.171
0 -1 0 0.14
0 1 0 0.194
0 -1 -2 0.267
0 2 -1 0.184
0 -2 1 0.159
1 1 0 0.15
1 -1 1 0.159
1 0 1 0.158
1 1 1 0.177
1 0 -1 0.193
1 -1 0 0.137
1 -1 -1 0.201
1 0 0 0.149
1 1 -1 0.18
1 -2 -1 0.188
1 -1 -2 0.239
1 -2 1 0.155
1 -2 0 0.137
1 2 0 0.161
1 2 -2 0.199
1 3 -2 0.189
1 0 3 0.198
2 -2 -1 0.163
2 -1 0 0.142
2 -1 -1 0.161
2 1 1 0.161
2 0 -1 0.163

loop_
_geom_angle_atom_site_label_1
_geom_angle_atom_site_label_2
_geom_angle_atom_site_label_3
_geom_angle
_geom_angle_site_symmetry_1
_geom_angle_site_symmetry_3
_geom_angle_publ_flag
C9 Rh1 C18 88.82(11) . . ?
C9 Rh1 N1 80.66(12) . . ?
C18 Rh1 N1 92.63(11) . . ?
C9 Rh1 N3 96.75(11) . . ?
C18 Rh1 N3 80.43(11) . . ?
N1 Rh1 N3 172.68(9) . . ?
C9 Rh1 N5 171.88(10) . . ?
C18 Rh1 N5 98.37(10) . . ?
N1 Rh1 N5 95.19(10) . . ?
N3 Rh1 N5 88.19(10) . . ?
C9 Rh1 N6 95.76(10) . . ?
C18 Rh1 N6 171.58(11) . . ?
N1 Rh1 N6 95.07(10) . . ?
N3 Rh1 N6 91.99(9) . . ?
N5 Rh1 N6 77.58(9) . . ?
C1 N1 N2 106.4(3) . . ?
C1 N1 Rh1 137.9(3) . . ?
N2 N1 Rh1 114.88(19) . . ?
C3 N2 N1 109.8(3) . . ?
C3 N2 C4 135.2(3) . . ?
N1 N2 C4 115.0(2) . . ?
C10 N3 N4 106.3(3) . . ?
C10 N3 Rh1 138.3(2) . . ?
N4 N3 Rh1 114.90(18) . . ?
C12 N4 N3 109.7(3) . . ?
C12 N4 C13 134.9(3) . . ?
N3 N4 C13 115.3(2) . . ?
C19 N5 C30 118.0(2) . . ?
C19 N5 Rh1 128.2(2) . . ?
C30 N5 Rh1 113.69(18) . . ?
C28 N6 C29 117.8(2) . . ?
C28 N6 Rh1 127.55(19) . . ?
C29 N6 Rh1 114.11(17) . . ?
N1 C1 C2 110.3(4) . . ?
N1 C1 H1 124.8 . . ?
C2 C1 H1 124.8 . . ?
C3 C2 C1 106.5(4) . . ?
C3 C2 H2 126.7 . . ?
C1 C2 H2 126.7 . . ?
N2 C3 C2 106.9(4) . . ?
N2 C3 H3 126.5 . . ?
C2 C3 H3 126.5 . . ?
C5 C4 C9 120.8(3) . . ?
C5 C4 N2 123.7(3) . . ?
C9 C4 N2 115.4(3) . . ?
F3 C5 C4 119.3(4) . . ?
F3 C5 C6 119.0(3) . . ?
C4 C5 C6 121.6(4) . . ?
C7 C6 C5 116.5(3) . . ?
C7 C6 H6 121.8 . . ?
C5 C6 H6 121.8 . . ?
F1 C7 C6 118.4(3) . . ?
F1 C7 C8 117.7(4) . . ?
C6 C7 C8 123.9(4) . . ?
C7 C8 C9 119.5(3) . . ?
C7 C8 H8 120.3 . . ?
C9 C8 H8 120.3 . . ?
C8 C9 C4 117.6(3) . . ?
C8 C9 Rh1 128.6(2) . . ?
C4 C9 Rh1 113.6(2) . . ?
N3 C10 C11 110.5(3) . . ?
N3 C10 H10 124.8 . . ?
C11 C10 H10 124.8 . . ?
C12 C11 C10 105.9(3) . . ?
C12 C11 H11 127.1 . . ?
C10 C11 H11 127.1 . . ?
N4 C12 C11 107.6(3) . . ?
N4 C12 H12 126.2 . . ?
C11 C12 H12 126.2 . . ?
C14 C13 C18 120.7(3) . . ?
C14 C13 N4 123.6(3) . . ?
C18 C13 N4 115.6(3) . . ?
F2 C14 C15 118.4(3) . . ?
F2 C14 C13 119.2(3) . . ?
C15 C14 C13 122.3(3) . . ?
C14 C15 C16 115.7(3) . . ?
C14 C15 H15 122.1 . . ?
C16 C15 H15 122.1 . . ?
F4 C16 C15 117.4(3) . . ?
F4 C16 C17 117.9(4) . . ?
C15 C16 C17 124.6(3) . . ?
C16 C17 C18 119.0(3) . . ?
C16 C17 H17 120.5 . . ?
C18 C17 H17 120.5 . . ?
C17 C18 C13 117.6(3) . . ?
C17 C18 Rh1 128.7(2) . . ?
C13 C18 Rh1 113.6(2) . . ?
N5 C19 C20 122.9(3) . . ?
N5 C19 H19 118.6 . . ?
C20 C19 H19 118.6 . . ?
C21 C20 C19 120.1(3) . . ?
C21 C20 H20 119.9 . . ?
C19 C20 H20 119.9 . . ?
C20 C21 C22 118.2(3) . . ?
C20 C21 C37 121.0(3) . . ?
C22 C21 C37 120.9(3) . . ?
C30 C22 C21 118.1(3) . . ?
C30 C22 C23 118.7(3) . . ?
C21 C22 C23 123.2(3) . . ?
C24 C23 C22 121.1(3) . . ?
C24 C23 H23 119.5 . . ?
C22 C23 H23 119.5 . . ?
C23 C24 C25 122.1(3) . . ?
C23 C24 H24 119.0 . . ?
C25 C24 H24 119.0 . . ?
C29 C25 C26 117.6(3) . . ?
C29 C25 C24 117.7(3) . . ?
C26 C25 C24 124.6(3) . . ?
C27 C26 C25 117.9(3) . . ?
C27 C26 C31 119.4(3) . . ?
C25 C26 C31 122.7(3) . . ?
C26 C27 C28 120.7(3) . . ?
C26 C27 H27 119.6 . . ?
C28 C27 H27 119.6 . . ?
N6 C28 C27 122.9(3) . . ?
N6 C28 H28 118.5 . . ?
C27 C28 H28 118.5 . . ?
N6 C29 C25 123.0(3) . . ?
N6 C29 C30 116.8(2) . . ?
C25 C29 C30 120.2(2) . . ?
N5 C30 C22 122.6(3) . . ?
N5 C30 C29 117.2(2) . . ?
C22 C30 C29 120.2(2) . . ?
C32 C31 C36 118.4(3) . . ?
C32 C31 C26 119.1(3) . . ?
C36 C31 C26 122.5(3) . . ?
C33 C32 C31 120.3(4) . . ?
C33 C32 H32 119.9 . . ?
C31 C32 H32 119.9 . . ?
C34 C33 C32 120.9(4) . . ?
C34 C33 H33 119.6 . . ?
C32 C33 H33 119.6 . . ?
C35 C34 C33 119.7(4) . . ?
C35 C34 H34 120.1 . . ?
C33 C34 H34 120.1 . . ?
C34 C35 C36 120.5(4) . . ?
C34 C35 H35 119.7 . . ?
C36 C35 H35 119.7 . . ?
C31 C36 C35 120.2(4) . . ?
C31 C36 H36 119.9 . . ?
C35 C36 H36 119.9 . . ?
C42 C37 C38 118.7(3) . . ?
C42 C37 C21 121.5(3) . . ?
C38 C37 C21 119.7(3) . . ?
C37 C38 C39 120.4(4) . . ?
C37 C38 H38 119.8 . . ?
C39 C38 H38 119.8 . . ?
C40 C39 C38 120.3(4) . . ?
C40 C39 H39 119.9 . . ?
C38 C39 H39 119.9 . . ?
C41 C40 C39 120.0(4) . . ?
C41 C40 H40 120.0 . . ?
C39 C40 H40 120.0 . . ?
C40 C41 C42 120.1(4) . . ?
C40 C41 H41 120.0 . . ?
C42 C41 H41 120.0 . . ?
C37 C42 C41 120.4(4) . . ?
C37 C42 H42 119.8 . . ?
C41 C42 H42 119.8 . . ?
F8 P1 F5 88.27(16) . . ?
F8 P1 F6 179.4(2) . . ?
F5 P1 F6 92.00(18) . . ?
F8 P1 F7 90.81(17) . . ?
F5 P1 F7 178.76(17) . . ?
F6 P1 F7 88.93(18) . . ?
F8 P1 F10 91.16(17) . . ?
F5 P1 F10 90.12(16) . . ?
F6 P1 F10 89.35(16) . . ?
F7 P1 F10 89.07(16) . . ?
F8 P1 F9 88.99(17) . . ?
F5 P1 F9 90.74(16) . . ?
F6 P1 F9 90.50(16) . . ?
F7 P1 F9 90.07(16) . . ?
F10 P1 F9 179.13(16) . . ?
C44 C43 C48 122.0(5) . . ?
C44 C43 Cl1 119.0(3) . . ?
C48 C43 Cl1 119.0(4) . . ?
C43 C44 C45 119.1(5) . . ?
C43 C44 H44 120.5 . . ?
C45 C44 H44 120.5 . . ?
C44 C45 C46 121.0(5) . . ?
C44 C45 H45 119.5 . . ?
C46 C45 H45 119.5 . . ?
C47 C46 C45 118.4(5) . . ?
C47 C46 H46 120.8 . . ?
C45 C46 H46 120.8 . . ?
C48 C47 C46 121.1(5) . . ?
C48 C47 H47 119.4 . . ?
C46 C47 H47 119.4 . . ?
C43 C48 C47 118.4(5) . . ?
C43 C48 H48 120.8 . . ?
C47 C48 H48 120.8 . . ?

loop_
_geom_bond_atom_site_label_1
_geom_bond_atom_site_label_2
_geom_bond_distance
_geom_bond_site_symmetry_2
_geom_bond_publ_flag
Rh1 C9 2.004(3) . ?
Rh1 C18 2.014(3) . ?
Rh1 N1 2.015(3) . ?
Rh1 N3 2.019(3) . ?
Rh1 N5 2.138(2) . ?
Rh1 N6 2.142(2) . ?
F1 C7 1.357(4) . ?
F2 C14 1.368(4) . ?
F3 C5 1.357(5) . ?
F4 C16 1.364(4) . ?
N1 C1 1.323(4) . ?
N1 N2 1.366(4) . ?
N2 C3 1.361(4) . ?
N2 C4 1.415(4) . ?
N3 C10 1.326(4) . ?
N3 N4 1.367(3) . ?
N4 C12 1.351(4) . ?
N4 C13 1.415(4) . ?
N5 C19 1.326(4) . ?
N5 C30 1.371(3) . ?
N6 C28 1.325(4) . ?
N6 C29 1.362(3) . ?
C1 C2 1.382(6) . ?
C1 H1 0.9300 . ?
C2 C3 1.364(6) . ?
C2 H2 0.9300 . ?
C3 H3 0.9300 . ?
C4 C5 1.376(5) . ?
C4 C9 1.405(4) . ?
C5 C6 1.388(6) . ?
C6 C7 1.363(6) . ?
C6 H6 0.9300 . ?
C7 C8 1.380(5) . ?
C8 C9 1.386(4) . ?
C8 H8 0.9300 . ?
C10 C11 1.384(5) . ?
C10 H10 0.9300 . ?
C11 C12 1.368(5) . ?
C11 H11 0.9300 . ?
C12 H12 0.9300 . ?
C13 C14 1.381(4) . ?
C13 C18 1.399(4) . ?
C14 C15 1.370(5) . ?
C15 C16 1.371(5) . ?
C15 H15 0.9300 . ?
C16 C17 1.375(5) . ?
C17 C18 1.390(4) . ?
C17 H17 0.9300 . ?
C19 C20 1.395(4) . ?
C19 H19 0.9300 . ?
C20 C21 1.372(4) . ?
C20 H20 0.9300 . ?
C21 C22 1.423(4) . ?
C21 C37 1.492(4) . ?
C22 C30 1.395(4) . ?
C22 C23 1.434(4) . ?
C23 C24 1.353(4) . ?
C23 H23 0.9300 . ?
C24 C25 1.430(4) . ?
C24 H24 0.9300 . ?
C25 C29 1.413(4) . ?
C25 C26 1.421(4) . ?
C26 C27 1.372(4) . ?
C26 C31 1.488(4) . ?
C27 C28 1.394(4) . ?
C27 H27 0.9300 . ?
C28 H28 0.9300 . ?
C29 C30 1.440(4) . ?
C31 C32 1.388(5) . ?
C31 C36 1.389(5) . ?
C32 C33 1.385(5) . ?
C32 H32 0.9300 . ?
C33 C34 1.365(6) . ?
C33 H33 0.9300 . ?
C34 C35 1.363(6) . ?
C34 H34 0.9300 . ?
C35 C36 1.395(5) . ?
C35 H35 0.9300 . ?
C36 H36 0.9300 . ?
C37 C42 1.370(5) . ?
C37 C38 1.374(5) . ?
C38 C39 1.386(5) . ?
C38 H38 0.9300 . ?
C39 C40 1.362(6) . ?
C39 H39 0.9300 . ?
C40 C41 1.353(6) . ?
C40 H40 0.9300 . ?
C41 C42 1.397(5) . ?
C41 H41 0.9300 . ?
C42 H42 0.9300 . ?
P1 F8 1.577(3) . ?
P1 F5 1.580(3) . ?
P1 F6 1.580(3) . ?
P1 F7 1.585(3) . ?
P1 F10 1.586(3) . ?
P1 F9 1.594(3) . ?
Cl1 C43 1.747(5) . ?
C43 C44 1.352(6) . ?
C43 C48 1.363(6) . ?
C44 C45 1.361(7) . ?
C44 H44 0.9300 . ?
C45 C46 1.377(7) . ?
C45 H45 0.9300 . ?
C46 C47 1.374(8) . ?
C46 H46 0.9300 . ?
C47 C48 1.371(8) . ?
C47 H47 0.9300 . ?
C48 H48 0.9300 . ?

loop_
_geom_hbond_atom_site_label_D
_geom_hbond_atom_site_label_H
_geom_hbond_atom_site_label_A
_geom_hbond_distance_DH
_geom_hbond_distance_HA
_geom_hbond_distance_DA
_geom_hbond_angle_DHA
_geom_hbond_site_symmetry_A
_geom_hbond_publ_flag
C1 H1 F5 0.93 2.49 3.267(5) 141.1 3_666 yes
C1 H1 F9 0.93 2.50 3.155(4) 127.4 3_666 yes
C10 H10 F6 0.93 2.50 3.397(4) 162.2 2_656 yes
C11 H11 F10 0.93 2.62 3.172(5) 119.0 2_656 yes
C12 H12 F2 0.93 2.42 2.883(4) 110.5 . yes
C17 H17 N1 0.93 2.65 3.118(4) 112.0 . yes
C19 H19 F4 0.93 2.42 3.176(4) 138.5 3_666 yes
C44 H44 F5 0.93 2.61 3.258(5) 127.5 . yes

loop_
_geom_torsion_atom_site_label_1
_geom_torsion_atom_site_label_2
_geom_torsion_atom_site_label_3
_geom_torsion_atom_site_label_4
_geom_torsion
_geom_torsion_site_symmetry_1
_geom_torsion_site_symmetry_2
_geom_torsion_site_symmetry_3
_geom_torsion_site_symmetry_4
_geom_torsion_publ_flag
C1 N1 N2 C3 -0.4(4) . . . . ?
Rh1 N1 N2 C3 -171.9(2) . . . . ?
C1 N1 N2 C4 178.6(3) . . . . ?
Rh1 N1 N2 C4 7.1(3) . . . . ?
C10 N3 N4 C12 -0.3(4) . . . . ?
Rh1 N3 N4 C12 173.1(2) . . . . ?
C10 N3 N4 C13 -177.3(3) . . . . ?
Rh1 N3 N4 C13 -3.8(3) . . . . ?
N2 N1 C1 C2 0.7(4) . . . . ?
Rh1 N1 C1 C2 169.2(3) . . . . ?
N1 C1 C2 C3 -0.7(5) . . . . ?
N1 N2 C3 C2 0.0(4) . . . . ?
C4 N2 C3 C2 -178.8(4) . . . . ?
C1 C2 C3 N2 0.4(5) . . . . ?
C3 N2 C4 C5 -9.9(6) . . . . ?
N1 N2 C4 C5 171.4(3) . . . . ?
C3 N2 C4 C9 171.8(4) . . . . ?
N1 N2 C4 C9 -6.9(4) . . . . ?
C9 C4 C5 F3 178.0(3) . . . . ?
N2 C4 C5 F3 -0.2(6) . . . . ?
C9 C4 C5 C6 -1.5(6) . . . . ?
N2 C4 C5 C6 -179.8(3) . . . . ?
F3 C5 C6 C7 -178.1(4) . . . . ?
C4 C5 C6 C7 1.5(6) . . . . ?
C5 C6 C7 F1 -179.7(4) . . . . ?
C5 C6 C7 C8 -0.4(6) . . . . ?
F1 C7 C8 C9 178.6(3) . . . . ?
C6 C7 C8 C9 -0.8(5) . . . . ?
C7 C8 C9 C4 0.7(4) . . . . ?
C7 C8 C9 Rh1 175.2(2) . . . . ?
C5 C4 C9 C8 0.4(5) . . . . ?
N2 C4 C9 C8 178.7(3) . . . . ?
C5 C4 C9 Rh1 -174.9(3) . . . . ?
N2 C4 C9 Rh1 3.5(3) . . . . ?
N4 N3 C10 C11 0.2(4) . . . . ?
Rh1 N3 C10 C11 -170.9(3) . . . . ?
N3 C10 C11 C12 0.0(5) . . . . ?
N3 N4 C12 C11 0.3(4) . . . . ?
C13 N4 C12 C11 176.4(4) . . . . ?
C10 C11 C12 N4 -0.2(5) . . . . ?
C12 N4 C13 C14 5.4(6) . . . . ?
N3 N4 C13 C14 -178.7(3) . . . . ?
C12 N4 C13 C18 -174.2(4) . . . . ?
N3 N4 C13 C18 1.7(4) . . . . ?
C18 C13 C14 F2 179.3(3) . . . . ?
N4 C13 C14 F2 -0.3(5) . . . . ?
C18 C13 C14 C15 0.2(5) . . . . ?
N4 C13 C14 C15 -179.4(3) . . . . ?
F2 C14 C15 C16 -179.0(3) . . . . ?
C13 C14 C15 C16 0.2(5) . . . . ?
C14 C15 C16 F4 179.9(3) . . . . ?
C14 C15 C16 C17 -0.2(6) . . . . ?
F4 C16 C17 C18 179.8(3) . . . . ?
C15 C16 C17 C18 -0.2(6) . . . . ?
C16 C17 C18 C13 0.5(5) . . . . ?
C16 C17 C18 Rh1 178.0(3) . . . . ?
C14 C13 C18 C17 -0.5(4) . . . . ?
N4 C13 C18 C17 179.1(3) . . . . ?
C14 C13 C18 Rh1 -178.4(2) . . . . ?
N4 C13 C18 Rh1 1.2(3) . . . . ?
C30 N5 C19 C20 1.6(5) . . . . ?
Rh1 N5 C19 C20 -174.7(2) . . . . ?
N5 C19 C20 C21 1.6(5) . . . . ?
C19 C20 C21 C22 -3.4(5) . . . . ?
C19 C20 C21 C37 175.3(3) . . . . ?
C20 C21 C22 C30 2.1(5) . . . . ?
C37 C21 C22 C30 -176.7(3) . . . . ?
C20 C21 C22 C23 -178.7(3) . . . . ?
C37 C21 C22 C23 2.5(5) . . . . ?
C30 C22 C23 C24 -0.9(5) . . . . ?
C21 C22 C23 C24 179.9(3) . . . . ?
C22 C23 C24 C25 -0.4(5) . . . . ?
C23 C24 C25 C29 1.4(5) . . . . ?
C23 C24 C25 C26 178.8(3) . . . . ?
C29 C25 C26 C27 -0.1(4) . . . . ?
C24 C25 C26 C27 -177.5(3) . . . . ?
C29 C25 C26 C31 178.2(3) . . . . ?
C24 C25 C26 C31 0.8(5) . . . . ?
C25 C26 C27 C28 -0.2(5) . . . . ?
C31 C26 C27 C28 -178.5(3) . . . . ?
C29 N6 C28 C27 0.9(5) . . . . ?
Rh1 N6 C28 C27 172.1(2) . . . . ?
C26 C27 C28 N6 -0.2(5) . . . . ?
C28 N6 C29 C25 -1.2(4) . . . . ?
Rh1 N6 C29 C25 -173.6(2) . . . . ?
C28 N6 C29 C30 178.3(3) . . . . ?
Rh1 N6 C29 C30 5.9(3) . . . . ?
C26 C25 C29 N6 0.8(4) . . . . ?
C24 C25 C29 N6 178.3(3) . . . . ?
C26 C25 C29 C30 -178.7(3) . . . . ?
C24 C25 C29 C30 -1.1(4) . . . . ?
C19 N5 C30 C22 -3.0(4) . . . . ?
Rh1 N5 C30 C22 173.8(2) . . . . ?
C19 N5 C30 C29 177.7(3) . . . . ?
Rh1 N5 C30 C29 -5.4(3) . . . . ?
C21 C22 C30 N5 1.2(4) . . . . ?
C23 C22 C30 N5 -178.1(3) . . . . ?
C21 C22 C30 C29 -179.6(3) . . . . ?
C23 C22 C30 C29 1.1(4) . . . . ?
N6 C29 C30 N5 -0.3(4) . . . . ?
C25 C29 C30 N5 179.1(3) . . . . ?
N6 C29 C30 C22 -179.6(3) . . . . ?
C25 C29 C30 C22 -0.1(4) . . . . ?
C27 C26 C31 C32 52.3(4) . . . . ?
C25 C26 C31 C32 -126.0(3) . . . . ?
C27 C26 C31 C36 -125.4(4) . . . . ?
C25 C26 C31 C36 56.3(5) . . . . ?
C36 C31 C32 C33 -0.5(5) . . . . ?
C26 C31 C32 C33 -178.3(3) . . . . ?
C31 C32 C33 C34 -0.3(6) . . . . ?
C32 C33 C34 C35 0.7(7) . . . . ?
C33 C34 C35 C36 -0.3(7) . . . . ?
C32 C31 C36 C35 0.8(5) . . . . ?
C26 C31 C36 C35 178.6(3) . . . . ?
C34 C35 C36 C31 -0.5(6) . . . . ?
C20 C21 C37 C42 75.3(5) . . . . ?
C22 C21 C37 C42 -105.9(4) . . . . ?
C20 C21 C37 C38 -103.4(4) . . . . ?
C22 C21 C37 C38 75.4(4) . . . . ?
C42 C37 C38 C39 0.8(6) . . . . ?
C21 C37 C38 C39 179.6(4) . . . . ?
C37 C38 C39 C40 -0.4(7) . . . . ?
C38 C39 C40 C41 -0.1(7) . . . . ?
C39 C40 C41 C42 0.2(7) . . . . ?
C38 C37 C42 C41 -0.7(6) . . . . ?
C21 C37 C42 C41 -179.5(4) . . . . ?
C40 C41 C42 C37 0.2(7) . . . . ?
C48 C43 C44 C45 -1.2(8) . . . . ?
Cl1 C43 C44 C45 -179.6(4) . . . . ?
C43 C44 C45 C46 1.2(9) . . . . ?
C44 C45 C46 C47 -0.9(9) . . . . ?
C45 C46 C47 C48 0.5(10) . . . . ?
C44 C43 C48 C47 0.8(8) . . . . ?
Cl1 C43 C48 C47 179.2(5) . . . . ?
C46 C47 C48 C43 -0.4(10) . . . . ?

loop_
_bruker_diffrn_runs_axis
_bruker_diffrn_runs_distance
_bruker_diffrn_runs_theta
_bruker_diffrn_runs_omega
_bruker_diffrn_runs_phi
_bruker_diffrn_runs_chi
_bruker_diffrn_runs_width
_bruker_diffrn_runs_images
_bruker_diffrn_runs_time
_bruker_diffrn_runs_wavelength
_bruker_diffrn_runs_voltage
_bruker_diffrn_runs_current
_bruker_diffrn_runs_temperature
Phi 58.678999999999995 0.0 0.0 0.0 54.7388 1.0 180 1.0 0.71073 50.0 1.0 298.15
Omega 58.678999999999995 8.874 -172.065 153.0 54.739 1.0 199 5.0 0.71073 50.0 1.0 298.15
Omega 58.678999999999995 8.874 -172.065 -105.0 54.739 1.0 199 5.0 0.71073 50.0 1.0 298.15
Omega 58.678999999999995 8.874 -172.065 51.0 54.739 1.0 199 5.0 0.71073 50.0 1.0 298.15
Omega 58.678999999999995 13.311 -164.191 0.0 54.739 1.0 201 5.0 0.71073 50.0 1.0 298.15
Omega 58.678999999999995 8.874 -172.065 102.0 54.739 1.0 199 5.0 0.71073 50.0 1.0 298.15
Omega 58.678999999999995 8.874 -172.065 -156.0 54.739 1.0 199 5.0 0.71073 50.0 1.0 298.15
